data_7242789
loop_
_publ_author_name
'Liu, Jian-Jun'
'Xia, Shu-Biao'
'Liu, Teng'
'Liu, Jia-Ming'
'Cheng, Fei-Xiang'

_publ_section_title
;
 A two-component molecular hybrid with enhanced emission characteristics
 and mechanoresponsive luminescence properties
;
_journal_issue 24
_journal_name_full CrystEngComm
_journal_page_first 4320
_journal_page_last 4326
_journal_paper_doi 10.1039/D1CE00465D
_journal_volume 23
_journal_year 2021
_chemical_formula_moiety 'C26 H14 N6 O6, 2(C7 H8 O)'
_chemical_formula_sum 'C40 H30 N6 O8'
_chemical_formula_weight 722.70
_space_group_crystal_system monoclinic
_space_group_IT_number 14
_space_group_name_Hall '-P 2ybc'
_space_group_name_H-M_alt 'P 1 21/c 1'
_atom_sites_solution_hydrogens geom
_audit_creation_method SHELXL-2014/7
_audit_update_record
;
2021-05-06 deposited with the CCDC.	2021-05-07 downloaded from the CCDC.
;
_cell_angle_alpha 90
_cell_angle_beta 89.053(15)
_cell_angle_gamma 90
_cell_formula_units_Z 2
_cell_length_a 6.428(5)
_cell_length_b 10.302(8)
_cell_length_c 25.248(19)
_cell_measurement_reflns_used 7624
_cell_measurement_temperature 100(2)
_cell_measurement_theta_max 27.56
_cell_measurement_theta_min 3.12
_cell_volume 1672(2)
_computing_structure_refinement 'SHELXL-2014/7 (Sheldrick, 2014)'
_diffrn_ambient_temperature 100(2)
_diffrn_measured_fraction_theta_full 0.983
_diffrn_measured_fraction_theta_max 0.983
_diffrn_measurement_device_type 'CCD area detector'
_diffrn_measurement_method 'phi and omega scans'
_diffrn_radiation_type MoK\a
_diffrn_radiation_wavelength 0.71073
_diffrn_reflns_av_R_equivalents 0.1074
_diffrn_reflns_av_unetI/netI 0.1044
_diffrn_reflns_Laue_measured_fraction_full 0.983
_diffrn_reflns_Laue_measured_fraction_max 0.983
_diffrn_reflns_limit_h_max 7
_diffrn_reflns_limit_h_min -7
_diffrn_reflns_limit_k_max 12
_diffrn_reflns_limit_k_min -10
_diffrn_reflns_limit_l_max 18
_diffrn_reflns_limit_l_min -30
_diffrn_reflns_number 7624
_diffrn_reflns_point_group_measured_fraction_full 0.983
_diffrn_reflns_point_group_measured_fraction_max 0.983
_diffrn_reflns_theta_full 25.019
_diffrn_reflns_theta_max 25.019
_diffrn_reflns_theta_min 2.135
_exptl_absorpt_coefficient_mu 0.102
_exptl_absorpt_correction_T_max 1.0000
_exptl_absorpt_correction_T_min 0.9856
_exptl_absorpt_correction_type multi-scan
_exptl_absorpt_process_details '(SADABS; Bruker, 2004)'
_exptl_crystal_colour red
_exptl_crystal_density_diffrn 1.436
_exptl_crystal_description block
_exptl_crystal_F_000 752
_exptl_crystal_size_max 0.35
_exptl_crystal_size_mid 0.24
_exptl_crystal_size_min 0.16
_refine_diff_density_max 0.634
_refine_diff_density_min -0.517
_refine_diff_density_rms 0.142
_refine_ls_extinction_coef 0.026(7)
_refine_ls_extinction_expression Fc^*^=kFc[1+0.001xFc^2^\l^3^/sin(2\q)]^-1/4^
_refine_ls_extinction_method 'SHELXL-2014/7 (Sheldrick 2014'
_refine_ls_goodness_of_fit_ref 1.078
_refine_ls_hydrogen_treatment constr
_refine_ls_matrix_type full
_refine_ls_number_parameters 234
_refine_ls_number_reflns 2905
_refine_ls_number_restraints 1
_refine_ls_restrained_S_all 1.078
_refine_ls_R_factor_all 0.1253
_refine_ls_R_factor_gt 0.0836
_refine_ls_shift/su_max 0.000
_refine_ls_shift/su_mean 0.000
_refine_ls_structure_factor_coef Fsqd
_refine_ls_weighting_details 'w=1/[\s^2^(Fo^2^)+(0.1800P)^2^] where P=(Fo^2^+2Fc^2^)/3'
_refine_ls_weighting_scheme calc
_refine_ls_wR_factor_gt 0.2318
_refine_ls_wR_factor_ref 0.2924
_reflns_Friedel_coverage 0.000
_reflns_number_gt 1777
_reflns_number_total 2905
_reflns_threshold_expression 'I > 2\s(I)'
_cod_data_source_file d1ce00465d2.cif
_cod_data_source_block C1
_cod_depositor_comments 'Adding full bibliography for 7242788--7242789.cif.'
_cod_original_sg_symbol_H-M 'P 21/c'
_cod_database_code 7242789
_shelx_shelxl_version_number 2014/7
_shelx_space_group_comment
;
The symmetry employed for this shelxl refinement is uniquely defined
by the following loop, which should always be used as a source of
symmetry information in preference to the above space-group names.
They are only intended as comments.
;

loop_
_space_group_symop_operation_xyz
'x, y, z'
'-x, y+1/2, -z+1/2'
'-x, -y, -z'
'x, -y-1/2, z-1/2'

loop_
_atom_site_label
_atom_site_type_symbol
_atom_site_fract_x
_atom_site_fract_y
_atom_site_fract_z
_atom_site_U_iso_or_equiv
_atom_site_adp_type
_atom_site_occupancy
_atom_site_site_symmetry_order
_atom_site_calc_flag
_atom_site_refinement_flags_posn
_atom_site_refinement_flags_adp
_atom_site_refinement_flags_occupancy
_atom_site_disorder_assembly
_atom_site_disorder_group
O1 O 0.0682(5) 0.8784(3) 0.09122(10) 0.0469(9) Uani 1 1 d . . . . .
O2 O 0.0084(5) 0.5417(3) 0.10758(10) 0.0431(8) Uani 1 1 d . . . . .
O3 O 0.5555(5) 0.8095(3) 0.10404(12) 0.0584(10) Uani 1 1 d . . . . .
O4 O 0.7564(6) 0.2018(3) 0.06259(14) 0.0693(11) Uani 1 1 d . . . . .
N1 N -0.1259(6) 1.0862(3) 0.26006(13) 0.0440(10) Uani 1 1 d . . . . .
N2 N 0.2048(6) 0.7375(3) 0.14862(12) 0.0390(9) Uani 1 1 d . . . . .
H2 H 0.2200 0.7142 0.1819 0.047 Uiso 1 1 calc R U . . .
N3 N 0.2934(5) 0.6669(3) 0.10795(11) 0.0341(8) Uani 1 1 d . . . . .
C1 C -0.2361(7) 1.0649(4) 0.21702(16) 0.0426(11) Uani 1 1 d . . . . .
H1A H -0.3658 1.1079 0.2135 0.051 Uiso 1 1 calc R U . . .
C2 C -0.1706(7) 0.9836(3) 0.17753(16) 0.0393(10) Uani 1 1 d . . . . .
H2A H -0.2531 0.9720 0.1470 0.047 Uiso 1 1 calc R U . . .
C3 C 0.0123(6) 0.9193(3) 0.18185(14) 0.0339(10) Uani 1 1 d . . . . .
C4 C 0.1274(7) 0.9384(4) 0.22630(15) 0.0409(10) Uani 1 1 d . . . . .
H4 H 0.2559 0.8946 0.2309 0.049 Uiso 1 1 calc R U . . .
C5 C 0.0516(8) 1.0225(4) 0.26388(16) 0.0480(12) Uani 1 1 d . . . . .
H5 H 0.1318 1.0359 0.2947 0.058 Uiso 1 1 calc R U . . .
C6 C 0.0945(7) 0.8430(3) 0.13595(14) 0.0354(10) Uani 1 1 d . . . . .
C7 C 0.1734(7) 0.5659(3) 0.08783(14) 0.0337(10) Uani 1 1 d . . . . .
C8 C 0.2667(6) 0.4933(3) 0.04388(13) 0.0315(9) Uani 1 1 d . . . . .
C9 C 0.4567(6) 0.5343(3) 0.02104(13) 0.0298(9) Uani 1 1 d . . . . .
C10 C 0.5636(7) 0.6419(3) 0.04098(14) 0.0344(10) Uani 1 1 d . . . . .
C11 C 0.4760(7) 0.7142(3) 0.08601(15) 0.0396(10) Uani 1 1 d . . . . .
C12 C 0.1666(6) 0.3878(3) 0.02428(14) 0.0340(10) Uani 1 1 d . . . . .
H12 H 0.0381 0.3605 0.0397 0.041 Uiso 1 1 calc R U . . .
C13 C 0.7471(7) 0.6799(3) 0.01834(14) 0.0364(10) Uani 1 1 d . . . . .
H13 H 0.8173 0.7537 0.0318 0.044 Uiso 1 1 calc R U . . .
C14 C 0.4166(5) 0.1554(2) 0.09764(12) 0.0536(12) Uani 1 1 d DG . . . .
H14 H 0.3992 0.0826 0.0751 0.064 Uiso 1 1 calc R U . . .
C15 C 0.2586(4) 0.1906(3) 0.13306(15) 0.0705(16) Uani 1 1 d G . . . .
H15 H 0.1333 0.1418 0.1347 0.085 Uiso 1 1 calc R U . . .
C16 C 0.2841(5) 0.2972(3) 0.16607(13) 0.0742(18) Uani 1 1 d G . . . .
H16 H 0.1761 0.3213 0.1903 0.089 Uiso 1 1 calc R U . . .
C17 C 0.4674(6) 0.3686(3) 0.16367(12) 0.0656(15) Uani 1 1 d G . . . .
H17 H 0.4848 0.4415 0.1862 0.079 Uiso 1 1 calc R U . . .
C18 C 0.6254(4) 0.3334(3) 0.12825(12) 0.0516(12) Uani 1 1 d G . . . .
H18 H 0.7507 0.3822 0.1266 0.062 Uiso 1 1 calc R U . . .
C19 C 0.6000(4) 0.2268(3) 0.09523(11) 0.0471(11) Uani 1 1 d DG . . . .
C20 C 0.7425(10) 0.0955(5) 0.02829(19) 0.0738(18) Uani 1 1 d . . . . .
H20A H 0.7142 0.0166 0.0489 0.111 Uiso 1 1 calc R U . . .
H20B H 0.8741 0.0854 0.0086 0.111 Uiso 1 1 calc R U . . .
H20C H 0.6294 0.1099 0.0034 0.111 Uiso 1 1 calc R U . . .

loop_
_atom_site_aniso_label
_atom_site_aniso_U_11
_atom_site_aniso_U_22
_atom_site_aniso_U_33
_atom_site_aniso_U_23
_atom_site_aniso_U_13
_atom_site_aniso_U_12
O1 0.083(2) 0.0288(15) 0.0287(15) 0.0018(11) 0.0062(13) 0.0056(14)
O2 0.062(2) 0.0303(15) 0.0364(15) -0.0030(11) 0.0169(14) -0.0037(14)
O3 0.080(2) 0.0398(18) 0.0550(19) -0.0265(14) 0.0175(17) -0.0235(16)
O4 0.081(3) 0.051(2) 0.076(2) -0.0077(16) 0.029(2) -0.0077(18)
N1 0.072(3) 0.0220(16) 0.0374(19) -0.0026(13) 0.0077(17) 0.0017(17)
N2 0.069(3) 0.0173(15) 0.0300(17) -0.0030(12) 0.0081(15) 0.0027(15)
N3 0.056(2) 0.0176(15) 0.0284(16) -0.0020(12) 0.0099(15) 0.0004(14)
C1 0.063(3) 0.025(2) 0.040(2) -0.0040(16) 0.006(2) 0.0053(19)
C2 0.055(3) 0.0247(19) 0.038(2) -0.0050(15) 0.0014(19) 0.0009(18)
C3 0.051(3) 0.0159(17) 0.034(2) -0.0004(14) 0.0045(17) -0.0037(16)
C4 0.060(3) 0.027(2) 0.035(2) -0.0047(15) 0.0004(19) 0.0019(18)
C5 0.076(3) 0.035(2) 0.033(2) -0.0038(16) 0.002(2) 0.005(2)
C6 0.055(3) 0.0192(18) 0.032(2) -0.0008(14) 0.0077(17) -0.0074(17)
C7 0.056(3) 0.0149(17) 0.030(2) 0.0051(14) 0.0075(18) 0.0035(16)
C8 0.049(2) 0.0174(17) 0.0280(19) 0.0027(13) 0.0053(17) -0.0012(16)
C9 0.047(2) 0.0147(16) 0.0276(19) 0.0026(13) 0.0017(16) 0.0009(15)
C10 0.055(3) 0.0160(17) 0.032(2) 0.0013(14) 0.0017(17) -0.0017(16)
C11 0.059(3) 0.0208(19) 0.039(2) -0.0046(15) 0.0047(19) -0.0063(18)
C12 0.044(2) 0.0215(18) 0.036(2) 0.0011(14) 0.0049(17) -0.0037(16)
C13 0.054(3) 0.0207(18) 0.035(2) -0.0043(14) 0.0049(18) -0.0085(17)
C14 0.070(3) 0.026(2) 0.064(3) 0.0096(19) 0.001(3) -0.004(2)
C15 0.077(4) 0.040(3) 0.093(4) 0.026(3) 0.028(3) 0.004(3)
C16 0.090(4) 0.046(3) 0.086(4) 0.022(3) 0.034(3) 0.017(3)
C17 0.100(4) 0.038(3) 0.059(3) 0.001(2) 0.003(3) 0.018(3)
C18 0.061(3) 0.038(2) 0.056(3) 0.000(2) -0.002(2) -0.009(2)
C19 0.057(3) 0.032(2) 0.052(3) 0.0083(18) 0.006(2) 0.001(2)
C20 0.124(5) 0.050(3) 0.047(3) 0.002(2) 0.027(3) 0.016(3)

loop_
_atom_type_symbol
_atom_type_description
_atom_type_scat_dispersion_real
_atom_type_scat_dispersion_imag
_atom_type_scat_source
C C 0.0033 0.0016 'International Tables Vol C Tables 4.2.6.8 and 6.1.1.4'
H H 0.0000 0.0000 'International Tables Vol C Tables 4.2.6.8 and 6.1.1.4'
N N 0.0061 0.0033 'International Tables Vol C Tables 4.2.6.8 and 6.1.1.4'
O O 0.0106 0.0060 'International Tables Vol C Tables 4.2.6.8 and 6.1.1.4'

loop_
_geom_angle_atom_site_label_1
_geom_angle_atom_site_label_2
_geom_angle_atom_site_label_3
_geom_angle
_geom_angle_site_symmetry_1
_geom_angle_site_symmetry_3
_geom_angle_publ_flag
C19 O4 C20 119.0(4) . . ?
C1 N1 C5 116.8(3) . . ?
C6 N2 N3 117.7(3) . . ?
N2 N3 C11 116.9(3) . . ?
N2 N3 C7 116.2(3) . . ?
C11 N3 C7 126.1(3) . . ?
N1 C1 C2 122.6(4) . . ?
C3 C2 C1 119.9(4) . . ?
C2 C3 C4 118.5(3) . . ?
C2 C3 C6 119.5(3) . . ?
C4 C3 C6 121.6(4) . . ?
C5 C4 C3 117.9(4) . . ?
N1 C5 C4 124.2(4) . . ?
O1 C6 N2 123.7(3) . . ?
O1 C6 C3 121.1(4) . . ?
N2 C6 C3 115.1(3) . . ?
O2 C7 N3 119.8(3) . . ?
O2 C7 C8 124.3(4) . . ?
N3 C7 C8 115.9(3) . . ?
C12 C8 C9 120.2(3) . . ?
C12 C8 C7 119.7(4) . . ?
C9 C8 C7 120.1(3) . . ?
C9 C9 C8 119.7(4) 3_665 . ?
C9 C9 C10 119.1(4) 3_665 . ?
C8 C9 C10 121.2(3) . . ?
C13 C10 C9 120.2(3) . . ?
C13 C10 C11 120.0(3) . . ?
C9 C10 C11 119.8(4) . . ?
O3 C11 N3 120.1(4) . . ?
O3 C11 C10 123.4(4) . . ?
N3 C11 C10 116.5(3) . . ?
C8 C12 C13 119.8(4) . 3_665 ?
C10 C13 C12 120.9(3) . 3_665 ?
C15 C14 C19 120.0 . . ?
C16 C15 C14 120.0 . . ?
C15 C16 C17 120.0 . . ?
C18 C17 C16 120.0 . . ?
C17 C18 C19 120.0 . . ?
O4 C19 C18 115.8(3) . . ?
O4 C19 C14 124.2(3) . . ?
C18 C19 C14 120.0 . . ?

loop_
_geom_bond_atom_site_label_1
_geom_bond_atom_site_label_2
_geom_bond_distance
_geom_bond_site_symmetry_2
_geom_bond_publ_flag
O1 C6 1.201(4) . ?
O2 C7 1.191(5) . ?
O3 C11 1.200(4) . ?
O4 C19 1.315(4) . ?
O4 C20 1.400(6) . ?
N1 C1 1.325(5) . ?
N1 C5 1.321(6) . ?
N2 C6 1.339(5) . ?
N2 N3 1.374(4) . ?
N3 C11 1.379(5) . ?
N3 C7 1.396(5) . ?
C1 C2 1.364(5) . ?
C2 C3 1.355(6) . ?
C3 C4 1.369(6) . ?
C3 C6 1.490(5) . ?
C4 C5 1.368(5) . ?
C7 C8 1.459(5) . ?
C8 C12 1.360(5) . ?
C8 C9 1.407(5) . ?
C9 C9 1.386(7) 3_665 ?
C9 C10 1.402(5) . ?
C10 C13 1.360(6) . ?
C10 C11 1.464(5) . ?
C12 C13 1.390(5) 3_665 ?
C13 C12 1.390(5) 3_665 ?
C14 C15 1.3900 . ?
C14 C19 1.3900 . ?
C15 C16 1.3900 . ?
C16 C17 1.3900 . ?
C17 C18 1.3900 . ?
C18 C19 1.3900 . ?
